data_4130966
loop_
_publ_author_name
'Alezi, Dalal'
'Spanopoulos, Ioannis'
'Tsangarakis, Constantinos'
'Shkurenko, Aleksander'
'Adil, Karim'
'Belmabkhout, Youssef'
'O Keeffe, Michael'
'Eddaoudi, Mohamed'
'Trikalitis, Pantelis N.'

_publ_section_title
;
 Reticular Chemistry at Its Best: Directed Assembly of Hexagonal Building
 Units into the Awaited Metal-Organic Framework with the Intricate
 Polybenzene Topology, pbz-MOF.
;
_journal_issue 39
_journal_name_full 'Journal of the American Chemical Society'
_journal_page_first 12767
_journal_page_last 12770
_journal_paper_doi 10.1021/jacs.6b08176
_journal_volume 138
_journal_year 2016
_chemical_formula_moiety 'C94 H68 O32 Zr6'
_chemical_formula_sum 'C94 H68 O32 Zr6'
_chemical_formula_weight 2256.80
_space_group_crystal_system cubic
_space_group_IT_number 227
_space_group_name_Hall '-F 4vw 2vw 3'
_space_group_name_H-M_alt 'F d -3 m :2'
_atom_sites_solution_hydrogens geom
_atom_sites_solution_primary direct
_atom_sites_solution_secondary difmap
_audit_creation_date 2016-05-26
_audit_creation_method
;
Olex2 1.2
(compiled 2016.02.19 svn.r3266 for OlexSys, GUI svn.r5155)
;
_cell_angle_alpha 90
_cell_angle_beta 90
_cell_angle_gamma 90
_cell_formula_units_Z 16
_cell_length_a 44.856(2)
_cell_length_b 44.856(2)
_cell_length_c 44.856(2)
_cell_measurement_reflns_used 1882
_cell_measurement_temperature 100.0(1)
_cell_measurement_theta_max 61.73
_cell_measurement_theta_min 4.29
_cell_volume 90253(7)
_computing_cell_refinement 'SAINT v8.34A (Bruker, 2013)'
_computing_data_collection 'Bruker APEX2 v2009.3-0 (Bruker AXS Inc., 2009)'
_computing_data_reduction 'SAINT v8.34A (Bruker, 2013)'
_computing_molecular_graphics 'DIAMOND (Crystal Impact GbR, 2009'
_computing_publication_material 'Olex2 (Dolomanov et al., 2009)'
_computing_structure_refinement 'SHELXL-2014/7 (Sheldrick, 2014)'
_computing_structure_solution 'ShelXS (Sheldrick, 2008)'
_diffrn_ambient_temperature 100.15
_diffrn_detector_area_resol_mean 8.3
_diffrn_measured_fraction_theta_full 0.991
_diffrn_measured_fraction_theta_max 0.991
_diffrn_measurement_device_type 'Bruker X8 PROSPECTOR APEX2 CCD'
_diffrn_measurement_method '\f and \w scans'
_diffrn_radiation_monochromator mirrors
_diffrn_radiation_type CuK\a
_diffrn_radiation_wavelength 1.54178
_diffrn_reflns_av_unetI/netI 0.0461
_diffrn_reflns_Laue_measured_fraction_full 0.991
_diffrn_reflns_Laue_measured_fraction_max 0.991
_diffrn_reflns_limit_h_max 47
_diffrn_reflns_limit_h_min -33
_diffrn_reflns_limit_k_max 48
_diffrn_reflns_limit_k_min -36
_diffrn_reflns_limit_l_max 48
_diffrn_reflns_limit_l_min -48
_diffrn_reflns_number 30106
_diffrn_reflns_point_group_measured_fraction_full 0.991
_diffrn_reflns_point_group_measured_fraction_max 0.991
_diffrn_reflns_theta_full 55.945
_diffrn_reflns_theta_max 55.945
_diffrn_reflns_theta_min 4.296
_diffrn_source 'Incoatec I\ms'
_exptl_absorpt_coefficient_mu 2.482
_exptl_absorpt_correction_T_max 0.2652
_exptl_absorpt_correction_T_min 0.1713
_exptl_absorpt_correction_type multi-scan
_exptl_absorpt_process_details
;
SADABS-2014/5 (Bruker,2014/5) was used for absorption correction.
wR2(int) was 0.0730 before and 0.0663 after correction.
The Ratio of minimum to maximum transmission is 0.6459.
The \l/2 correction factor is 0.00150.
;
_exptl_crystal_colour colorless
_exptl_crystal_density_diffrn 0.664
_exptl_crystal_description octahedron
_exptl_crystal_F_000 18048
_exptl_crystal_size_max 0.08
_exptl_crystal_size_mid 0.06
_exptl_crystal_size_min 0.06
_refine_diff_density_max 1.204
_refine_diff_density_min -0.535
_refine_diff_density_rms 0.087
_refine_ls_extinction_method none
_refine_ls_goodness_of_fit_ref 1.003
_refine_ls_hydrogen_treatment constr
_refine_ls_matrix_type full
_refine_ls_number_parameters 112
_refine_ls_number_reflns 2761
_refine_ls_number_restraints 47
_refine_ls_restrained_S_all 1.084
_refine_ls_R_factor_all 0.1006
_refine_ls_R_factor_gt 0.0800
_refine_ls_shift/su_max 0.000
_refine_ls_shift/su_mean 0.000
_refine_ls_structure_factor_coef Fsqd
_refine_ls_weighting_details 'w=1/[\s^2^(Fo^2^)+(0.2000P)^2^] where P=(Fo^2^+2Fc^2^)/3'
_refine_ls_weighting_scheme calc
_refine_ls_wR_factor_gt 0.2482
_refine_ls_wR_factor_ref 0.2703
_reflns_Friedel_coverage 0.000
_reflns_number_gt 1755
_reflns_number_total 2761
_reflns_threshold_expression 'I > 2\s(I)'
_cod_data_source_file ja6b08176_si_002.cif
_cod_data_source_block pbz-MOF-1
_cod_original_cell_volume 90252(9)
_cod_original_sg_symbol_H-M 'F d -3 m'
_cod_database_code 4130966
_shelx_space_group_comment
;
The symmetry employed for this shelxl refinement is uniquely defined
by the following loop, which should always be used as a source of
symmetry information in preference to the above space-group names.
They are only intended as comments.
;
_shelx_estimated_absorpt_t_max 0.865
_shelx_estimated_absorpt_t_min 0.826
_olex2_refinement_description
;
1. Fixed Uiso
 At 1.2 times of:
  All C(H) groups
 At 1.5 times of:
  All C(H,H,H) groups
2. Restrained distances
 C3-C2 = C4-C3 = C5-C4 = C7-C6 = C8-C7 = C9-C8
 1.39 with sigma of 0.001
 C11-C12
 1.5 with sigma of 0.01
 Zr1-O3 \\sim Zr1_$2-O3 \\sim Zr1_$1-O3
 with sigma of 0.001
3. Restrained planarity
 C2, C3, C4, C5, C3_$2, C4_$2
 with sigma of 0.001
 C6, C7, C8, C9, C7_$2, C8_$2
 with sigma of 0.001
4. Rigid bond restraints
 O1, C1
 with sigma for 1-2 distances of 0.01 and sigma for 1-3 distances of 0.01
5. Uiso/Uaniso restraints and constraints
O4 \\sim C11 \\sim C12: within 2A with sigma of 0.01 and sigma for terminal
atoms of 0.02
C3 \\sim C4: within 2A with sigma of 0.01 and sigma for terminal atoms of 0.02
Uanis(O3) \\sim Ueq: with sigma of 0.004 and sigma for terminal atoms of 0.002
Uanis(C10) \\sim Ueq: with sigma of 0.02 and sigma for terminal atoms of 0.04
6. Others
 Fixed Sof: C11(0.41667) C12(0.41667) H12A(0.41667) H12B(0.41667) H12C(0.41667)
7.a Aromatic/amide H refined with riding coordinates:
 C3(H3), C4(H4), C7(H7), C8(H8)
7.b Idealised Me refined with riding coordinates:
 C12(H12A,H12B,H12C)
;
_shelx_shelxl_version_number 2014/7
_olex2_submission_special_instructions 'No special instructions were received'

loop_
_space_group_symop_operation_xyz
'x, y, z'
'-x+3/4, -y+1/4, z+1/2'
'-x+1/4, y+1/2, -z+3/4'
'x+1/2, -y+3/4, -z+1/4'
'z, x, y'
'z+1/2, -x+3/4, -y+1/4'
'-z+3/4, -x+1/4, y+1/2'
'-z+1/4, x+1/2, -y+3/4'
'y, z, x'
'-y+1/4, z+1/2, -x+3/4'
'y+1/2, -z+3/4, -x+1/4'
'-y+3/4, -z+1/4, x+1/2'
'y+3/4, x+1/4, -z+1/2'
'-y, -x, -z'
'y+1/4, -x+1/2, z+3/4'
'-y+1/2, x+3/4, z+1/4'
'x+3/4, z+1/4, -y+1/2'
'-x+1/2, z+3/4, y+1/4'
'-x, -z, -y'
'x+1/4, -z+1/2, y+3/4'
'z+3/4, y+1/4, -x+1/2'
'z+1/4, -y+1/2, x+3/4'
'-z+1/2, y+3/4, x+1/4'
'-z, -y, -x'
'x, y+1/2, z+1/2'
'-x+3/4, -y+3/4, z+1'
'-x+1/4, y+1, -z+5/4'
'x+1/2, -y+5/4, -z+3/4'
'z, x+1/2, y+1/2'
'z+1/2, -x+5/4, -y+3/4'
'-z+3/4, -x+3/4, y+1'
'-z+1/4, x+1, -y+5/4'
'y, z+1/2, x+1/2'
'-y+1/4, z+1, -x+5/4'
'y+1/2, -z+5/4, -x+3/4'
'-y+3/4, -z+3/4, x+1'
'y+3/4, x+3/4, -z+1'
'-y, -x+1/2, -z+1/2'
'y+1/4, -x+1, z+5/4'
'-y+1/2, x+5/4, z+3/4'
'x+3/4, z+3/4, -y+1'
'-x+1/2, z+5/4, y+3/4'
'-x, -z+1/2, -y+1/2'
'x+1/4, -z+1, y+5/4'
'z+3/4, y+3/4, -x+1'
'z+1/4, -y+1, x+5/4'
'-z+1/2, y+5/4, x+3/4'
'-z, -y+1/2, -x+1/2'
'x+1/2, y, z+1/2'
'-x+5/4, -y+1/4, z+1'
'-x+3/4, y+1/2, -z+5/4'
'x+1, -y+3/4, -z+3/4'
'z+1/2, x, y+1/2'
'z+1, -x+3/4, -y+3/4'
'-z+5/4, -x+1/4, y+1'
'-z+3/4, x+1/2, -y+5/4'
'y+1/2, z, x+1/2'
'-y+3/4, z+1/2, -x+5/4'
'y+1, -z+3/4, -x+3/4'
'-y+5/4, -z+1/4, x+1'
'y+5/4, x+1/4, -z+1'
'-y+1/2, -x, -z+1/2'
'y+3/4, -x+1/2, z+5/4'
'-y+1, x+3/4, z+3/4'
'x+5/4, z+1/4, -y+1'
'-x+1, z+3/4, y+3/4'
'-x+1/2, -z, -y+1/2'
'x+3/4, -z+1/2, y+5/4'
'z+5/4, y+1/4, -x+1'
'z+3/4, -y+1/2, x+5/4'
'-z+1, y+3/4, x+3/4'
'-z+1/2, -y, -x+1/2'
'x+1/2, y+1/2, z'
'-x+5/4, -y+3/4, z+1/2'
'-x+3/4, y+1, -z+3/4'
'x+1, -y+5/4, -z+1/4'
'z+1/2, x+1/2, y'
'z+1, -x+5/4, -y+1/4'
'-z+5/4, -x+3/4, y+1/2'
'-z+3/4, x+1, -y+3/4'
'y+1/2, z+1/2, x'
'-y+3/4, z+1, -x+3/4'
'y+1, -z+5/4, -x+1/4'
'-y+5/4, -z+3/4, x+1/2'
'y+5/4, x+3/4, -z+1/2'
'-y+1/2, -x+1/2, -z'
'y+3/4, -x+1, z+3/4'
'-y+1, x+5/4, z+1/4'
'x+5/4, z+3/4, -y+1/2'
'-x+1, z+5/4, y+1/4'
'-x+1/2, -z+1/2, -y'
'x+3/4, -z+1, y+3/4'
'z+5/4, y+3/4, -x+1/2'
'z+3/4, -y+1, x+3/4'
'-z+1, y+5/4, x+1/4'
'-z+1/2, -y+1/2, -x'
'-x, -y, -z'
'x-3/4, y-1/4, -z-1/2'
'x-1/4, -y-1/2, z-3/4'
'-x-1/2, y-3/4, z-1/4'
'-z, -x, -y'
'-z-1/2, x-3/4, y-1/4'
'z-3/4, x-1/4, -y-1/2'
'z-1/4, -x-1/2, y-3/4'
'-y, -z, -x'
'y-1/4, -z-1/2, x-3/4'
'-y-1/2, z-3/4, x-1/4'
'y-3/4, z-1/4, -x-1/2'
'-y-3/4, -x-1/4, z-1/2'
'y, x, z'
'-y-1/4, x-1/2, -z-3/4'
'y-1/2, -x-3/4, -z-1/4'
'-x-3/4, -z-1/4, y-1/2'
'x-1/2, -z-3/4, -y-1/4'
'x, z, y'
'-x-1/4, z-1/2, -y-3/4'
'-z-3/4, -y-1/4, x-1/2'
'-z-1/4, y-1/2, -x-3/4'
'z-1/2, -y-3/4, -x-1/4'
'z, y, x'
'-x, -y+1/2, -z+1/2'
'x-3/4, y+1/4, -z'
'x-1/4, -y, z-1/4'
'-x-1/2, y-1/4, z+1/4'
'-z, -x+1/2, -y+1/2'
'-z-1/2, x-1/4, y+1/4'
'z-3/4, x+1/4, -y'
'z-1/4, -x, y-1/4'
'-y, -z+1/2, -x+1/2'
'y-1/4, -z, x-1/4'
'-y-1/2, z-1/4, x+1/4'
'y-3/4, z+1/4, -x'
'-y-3/4, -x+1/4, z'
'y, x+1/2, z+1/2'
'-y-1/4, x, -z-1/4'
'y-1/2, -x-1/4, -z+1/4'
'-x-3/4, -z+1/4, y'
'x-1/2, -z-1/4, -y+1/4'
'x, z+1/2, y+1/2'
'-x-1/4, z, -y-1/4'
'-z-3/4, -y+1/4, x'
'-z-1/4, y, -x-1/4'
'z-1/2, -y-1/4, -x+1/4'
'z, y+1/2, x+1/2'
'-x+1/2, -y, -z+1/2'
'x-1/4, y-1/4, -z'
'x+1/4, -y-1/2, z-1/4'
'-x, y-3/4, z+1/4'
'-z+1/2, -x, -y+1/2'
'-z, x-3/4, y+1/4'
'z-1/4, x-1/4, -y'
'z+1/4, -x-1/2, y-1/4'
'-y+1/2, -z, -x+1/2'
'y+1/4, -z-1/2, x-1/4'
'-y, z-3/4, x+1/4'
'y-1/4, z-1/4, -x'
'-y-1/4, -x-1/4, z'
'y+1/2, x, z+1/2'
'-y+1/4, x-1/2, -z-1/4'
'y, -x-3/4, -z+1/4'
'-x-1/4, -z-1/4, y'
'x, -z-3/4, -y+1/4'
'x+1/2, z, y+1/2'
'-x+1/4, z-1/2, -y-1/4'
'-z-1/4, -y-1/4, x'
'-z+1/4, y-1/2, -x-1/4'
'z, -y-3/4, -x+1/4'
'z+1/2, y, x+1/2'
'-x+1/2, -y+1/2, -z'
'x-1/4, y+1/4, -z-1/2'
'x+1/4, -y, z-3/4'
'-x, y-1/4, z-1/4'
'-z+1/2, -x+1/2, -y'
'-z, x-1/4, y-1/4'
'z-1/4, x+1/4, -y-1/2'
'z+1/4, -x, y-3/4'
'-y+1/2, -z+1/2, -x'
'y+1/4, -z, x-3/4'
'-y, z-1/4, x-1/4'
'y-1/4, z+1/4, -x-1/2'
'-y-1/4, -x+1/4, z-1/2'
'y+1/2, x+1/2, z'
'-y+1/4, x, -z-3/4'
'y, -x-1/4, -z-1/4'
'-x-1/4, -z+1/4, y-1/2'
'x, -z-1/4, -y-1/4'
'x+1/2, z+1/2, y'
'-x+1/4, z, -y-3/4'
'-z-1/4, -y+1/4, x-1/2'
'-z+1/4, y, -x-3/4'
'z, -y-1/4, -x-1/4'
'z+1/2, y+1/2, x'

loop_
_atom_site_label
_atom_site_type_symbol
_atom_site_fract_x
_atom_site_fract_y
_atom_site_fract_z
_atom_site_U_iso_or_equiv
_atom_site_adp_type
_atom_site_occupancy
_atom_site_site_symmetry_order
_atom_site_calc_flag
_atom_site_refinement_flags_posn
_atom_site_refinement_flags_adp
_atom_site_refinement_flags_occupancy
_atom_site_disorder_assembly
_atom_site_disorder_group
Zr1 Zr 0.50002(2) 0.50002(2) 0.44481(2) 0.0902(5) Uani 1 2 d DS T P . .
O1 O 0.50096(11) 0.54349(13) 0.42119(11) 0.1158(18) Uani 1 1 d . U . . .
O2 O 0.47084(16) 0.47084(16) 0.47084(16) 0.094(3) Uani 1 6 d S T P . .
O3 O 0.47282(8) 0.52715(8) 0.47282(8) 0.0985(19) Uani 1 2 d DS TU P . .
O4 O 0.45933(17) 0.50041(15) 0.41689(15) 0.159(3) Uani 1 1 d . U . . .
C1 C 0.5000 0.57008(14) 0.42992(14) 0.104(3) Uani 1 2 d S TU P . .
C2 C 0.5000 0.59310(14) 0.40690(14) 0.122(4) Uani 1 2 d DS T P . .
C3 C 0.50247(9) 0.58549(15) 0.37698(10) 0.188(4) Uani 1 1 d D U . . .
H3 H 0.5042 0.5651 0.3714 0.226 Uiso 1 1 calc R . . . .
C4 C 0.50246(9) 0.60745(11) 0.35512(16) 0.197(4) Uani 1 1 d D U . . .
H4 H 0.5042 0.6019 0.3348 0.237 Uiso 1 1 calc R . . . .
C5 C 0.5000 0.63743(17) 0.36257(17) 0.151(5) Uani 1 2 d DS T P . .
C6 C 0.5000 0.66023(15) 0.33977(15) 0.171(8) Uani 1 2 d DS T P . .
C7 C 0.51624(11) 0.65668(12) 0.31361(11) 0.202(6) Uani 1 1 d D . . . .
H7 H 0.5275 0.6390 0.3107 0.242 Uiso 1 1 calc R . . . .
C8 C 0.51637(11) 0.67847(11) 0.29158(12) 0.200(7) Uani 1 1 d D . . . .
H8 H 0.5276 0.6756 0.2739 0.240 Uiso 1 1 calc R . . . .
C9 C 0.5000 0.70447(16) 0.29553(16) 0.178(9) Uani 1 2 d DS T P . .
C10 C 0.5000 0.72816(13) 0.27184(13) 0.151(5) Uani 1 2 d S TU P . .
C11 C 0.4288(3) 0.5017(5) 0.4288(3) 0.182(5) Uani 0.8333 2 d DS TU P . .
C12 C 0.4052(3) 0.4983(5) 0.4052(3) 0.237(9) Uani 0.8333 2 d DS TU P . .
H12A H 0.3890 0.5126 0.4090 0.355 Uiso 0.4167 1 calc R . . A -1
H12B H 0.3973 0.4780 0.4057 0.355 Uiso 0.4167 1 calc R . . A -1
H12C H 0.4139 0.5023 0.3856 0.355 Uiso 0.4167 1 calc R . . A -1

loop_
_atom_site_aniso_label
_atom_site_aniso_U_11
_atom_site_aniso_U_22
_atom_site_aniso_U_33
_atom_site_aniso_U_23
_atom_site_aniso_U_13
_atom_site_aniso_U_12
Zr1 0.0951(6) 0.0951(6) 0.0804(6) 0.0456(3) 0.0456(3) 0.0428(4)
O1 0.125(4) 0.121(4) 0.101(3) 0.070(3) 0.043(3) 0.030(3)
O2 0.094(3) 0.094(3) 0.094(3) 0.053(4) 0.053(4) 0.053(4)
O3 0.099(2) 0.097(3) 0.099(2) 0.022(2) 0.070(2) 0.022(2)
O4 0.157(5) 0.170(5) 0.150(5) 0.077(4) -0.009(4) 0.045(4)
C1 0.111(8) 0.100(4) 0.100(4) 0.059(6) 0.025(5) 0.025(5)
C2 0.120(8) 0.123(6) 0.123(6) 0.070(7) 0.007(5) 0.007(5)
C3 0.289(12) 0.150(7) 0.126(6) 0.089(6) -0.017(7) -0.042(7)
C4 0.299(12) 0.164(8) 0.129(6) 0.091(6) -0.024(7) -0.049(8)
C5 0.206(15) 0.124(6) 0.124(6) 0.065(8) -0.029(7) -0.029(7)
C6 0.230(16) 0.141(8) 0.141(8) 0.103(10) -0.081(10) -0.081(10)
C7 0.255(15) 0.173(10) 0.176(10) 0.129(10) -0.076(10) -0.073(9)
C8 0.230(13) 0.228(13) 0.144(8) 0.134(10) -0.081(8) -0.112(11)
C9 0.177(14) 0.179(10) 0.179(10) 0.133(13) -0.119(11) -0.119(11)
C10 0.152(9) 0.151(7) 0.151(7) 0.114(8) -0.101(6) -0.101(6)
C11 0.169(6) 0.207(9) 0.169(6) 0.065(6) -0.024(8) 0.065(6)
C12 0.205(10) 0.300(18) 0.205(10) 0.078(10) -0.026(14) 0.078(10)

loop_
_atom_type_symbol
_atom_type_description
_atom_type_scat_dispersion_real
_atom_type_scat_dispersion_imag
_atom_type_scat_source
C C 0.0181 0.0091 'International Tables Vol C Tables 4.2.6.8 and 6.1.1.4'
H H 0.0000 0.0000 'International Tables Vol C Tables 4.2.6.8 and 6.1.1.4'
O O 0.0492 0.0322 'International Tables Vol C Tables 4.2.6.8 and 6.1.1.4'
Zr Zr -0.1862 2.2449 'International Tables Vol C Tables 4.2.6.8 and 6.1.1.4'

loop_
_geom_angle_atom_site_label_1
_geom_angle_atom_site_label_2
_geom_angle_atom_site_label_3
_geom_angle
_geom_angle_site_symmetry_1
_geom_angle_site_symmetry_3
Zr1 Zr1 Zr1 60.0 5 9
Zr1 Zr1 Zr1 59.976(16) 19_666 5
Zr1 Zr1 Zr1 59.973(16) 101_666 9
Zr1 Zr1 Zr1 60.05(3) 101_666 19_666
Zr1 Zr1 Zr1 90.0 19_666 9
Zr1 Zr1 Zr1 90.0 101_666 5
O1 Zr1 Zr1 108.94(16) 110 19_666
O1 Zr1 Zr1 163.48(16) . 9
O1 Zr1 Zr1 110.55(12) 110 9
O1 Zr1 Zr1 73.52(16) 110 101_666
O1 Zr1 Zr1 163.49(16) 110 5
O1 Zr1 Zr1 108.94(16) . 101_666
O1 Zr1 Zr1 110.55(12) . 5
O1 Zr1 Zr1 73.52(16) . 19_666
O1 Zr1 O1 74.8(2) 110 .
O2 Zr1 Zr1 92.6(3) . 19_666
O2 Zr1 Zr1 36.86(17) . 5
O2 Zr1 Zr1 36.86(17) . 9
O2 Zr1 Zr1 92.6(3) . 101_666
O2 Zr1 O1 142.33(12) . 110
O2 Zr1 O1 142.33(12) . .
O2 Zr1 O4 79.2(3) . .
O2 Zr1 O4 79.2(3) . 110
O3 Zr1 Zr1 89.33(14) 9 19_666
O3 Zr1 Zr1 89.26(14) . 9
O3 Zr1 Zr1 89.26(14) 9 5
O3 Zr1 Zr1 89.25(14) 101_666 9
O3 Zr1 Zr1 89.26(14) 101_666 5
O3 Zr1 Zr1 34.87(8) 101_666 101_666
O3 Zr1 Zr1 34.81(8) . 5
O3 Zr1 Zr1 34.88(8) . 19_666
O3 Zr1 Zr1 89.34(14) . 101_666
O3 Zr1 Zr1 34.87(8) 101_666 19_666
O3 Zr1 Zr1 34.88(8) 9 101_666
O3 Zr1 Zr1 34.81(8) 9 9
O3 Zr1 O1 140.62(15) . 110
O3 Zr1 O1 76.6(2) 101_666 .
O3 Zr1 O1 140.61(16) 9 .
O3 Zr1 O1 77.92(18) 9 110
O3 Zr1 O1 76.6(2) 101_666 110
O3 Zr1 O1 77.92(18) . .
O3 Zr1 O2 71.63(18) 9 .
O3 Zr1 O2 111.6(4) 101_666 .
O3 Zr1 O2 71.63(18) . .
O3 Zr1 O3 69.73(16) 9 101_666
O3 Zr1 O3 69.74(16) . 101_666
O3 Zr1 O3 107.8(3) . 9
O3 Zr1 O4 81.8(2) . .
O3 Zr1 O4 143.93(18) . 110
O3 Zr1 O4 143.13(19) 101_666 110
O3 Zr1 O4 81.8(2) 9 110
O3 Zr1 O4 143.93(18) 9 .
O3 Zr1 O4 143.13(19) 101_666 .
O4 Zr1 Zr1 113.93(16) 110 5
O4 Zr1 Zr1 169.5(2) . 101_666
O4 Zr1 Zr1 113.2(2) . 19_666
O4 Zr1 Zr1 79.45(19) 110 9
O4 Zr1 Zr1 79.46(19) . 5
O4 Zr1 Zr1 113.2(2) 110 101_666
O4 Zr1 Zr1 169.4(2) 110 19_666
O4 Zr1 Zr1 113.93(16) . 9
O4 Zr1 O1 74.9(2) 110 110
O4 Zr1 O1 117.0(3) 110 .
O4 Zr1 O1 117.0(3) . 110
O4 Zr1 O1 74.9(2) . .
O4 Zr1 O4 72.1(4) . 110
C1 O1 Zr1 133.2(5) . .
Zr1 O2 Zr1 106.3(3) . 9
Zr1 O2 Zr1 106.3(3) 5 9
Zr1 O2 Zr1 106.3(3) 5 .
Zr1 O3 Zr1 110.24(16) 5 19_666
Zr1 O3 Zr1 110.39(16) 5 .
Zr1 O3 Zr1 110.24(16) . 19_666
C11 O4 Zr1 124.3(8) . .
O1 C1 O1 126.4(8) . 19_666
O1 C1 C2 116.8(4) 19_666 .
O1 C1 C2 116.8(4) . .
C3 C2 C1 120.6(5) . .
C3 C2 C1 120.6(5) 19_666 .
C3 C2 C3 118.7(10) 19_666 .
C2 C3 H3 119.8 . .
C2 C3 C4 120.5(8) . .
C4 C3 H3 119.8 . .
C3 C4 H4 119.5 . .
C3 C4 C5 121.1(9) . .
C5 C4 H4 119.5 . .
C4 C5 C4 118.1(11) . 19_666
C4 C5 C6 120.9(5) 19_666 .
C4 C5 C6 120.9(5) . .
C7 C6 C5 121.0(4) 19_666 .
C7 C6 C5 121.0(4) . .
C7 C6 C7 117.9(9) 19_666 .
C6 C7 H7 119.3 . .
C8 C7 C6 121.5(7) . .
C8 C7 H7 119.3 . .
C7 C8 H8 120.1 . .
C9 C8 C7 119.8(8) . .
C9 C8 H8 120.1 . .
C8 C9 C8 119.6(10) 19_666 .
C8 C9 C10 120.2(5) 19_666 .
C8 C9 C10 120.2(5) . .
C10 C10 C9 119.994(3) 130_565 .
C10 C10 C9 119.994(3) 127_656 .
C10 C10 C10 120.013(3) 130_565 127_656
O4 C11 O4 132.2(13) 120 .
O4 C11 C12 113.4(7) . .
O4 C11 C12 113.4(7) 120 .
C11 C12 H12A 109.5 . .
C11 C12 H12B 109.5 . .
C11 C12 H12C 109.5 . .
H12A C12 H12B 109.5 . .
H12A C12 H12C 109.5 . .
H12B C12 H12C 109.5 . .

loop_
_geom_bond_atom_site_label_1
_geom_bond_atom_site_label_2
_geom_bond_distance
_geom_bond_site_symmetry_2
Zr1 Zr1 3.4994(16) 101_666
Zr1 Zr1 3.5022(10) 9
Zr1 Zr1 3.4995(16) 19_666
Zr1 Zr1 3.5021(10) 5
Zr1 O1 2.220(4) 110
Zr1 O1 2.220(4) .
Zr1 O2 2.188(5) .
Zr1 O3 2.133(2) 101_666
Zr1 O3 2.133(2) 9
Zr1 O3 2.133(2) .
Zr1 O4 2.214(7) 110
Zr1 O4 2.214(7) .
O1 C1 1.256(6) .
O2 Zr1 2.188(5) 5
O2 Zr1 2.189(5) 9
O3 Zr1 2.133(2) 5
O3 Zr1 2.133(2) 19_666
O4 C11 1.472(10) .
C1 O1 1.256(6) 19_666
C1 C2 1.460(13) .
C2 C3 1.3896(10) 19_666
C2 C3 1.3896(10) .
C3 H3 0.9500 .
C3 C4 1.3898(10) .
C4 H4 0.9500 .
C4 C5 1.3900(10) .
C5 C4 1.3900(10) 19_666
C5 C6 1.447(14) .
C6 C7 1.3901(10) 19_666
C6 C7 1.3901(10) .
C7 H7 0.9500 .
C7 C8 1.3900(10) .
C8 H8 0.9500 .
C8 C9 1.3896(10) .
C9 C8 1.3896(10) 19_666
C9 C10 1.503(13) .
C10 C10 1.386(8) 130_565
C10 C10 1.386(8) 127_656
C11 O4 1.472(10) 120
C11 C12 1.502(10) .
C12 H12A 0.9800 .
C12 H12B 0.9800 .
C12 H12C 0.9800 .

loop_
_geom_torsion_atom_site_label_1
_geom_torsion_atom_site_label_2
_geom_torsion_atom_site_label_3
_geom_torsion_atom_site_label_4
_geom_torsion
_geom_torsion_site_symmetry_1
_geom_torsion_site_symmetry_4
Zr1 O1 C1 O1 2.4(3) . 19_666
Zr1 O1 C1 C2 -177.6(3) . .
Zr1 O4 C11 O4 -6(3) . 120
Zr1 O4 C11 C12 -173.8(12) . .
O1 C1 C2 C3 176.9(3) 19_666 .
O1 C1 C2 C3 -3.1(3) . .
O1 C1 C2 C3 176.9(3) . 19_666
O1 C1 C2 C3 -3.1(3) 19_666 19_666
C1 C2 C3 C4 180.000(8) . .
C2 C3 C4 C5 0.000(16) . .
C3 C2 C3 C4 0.000(9) 19_666 .
C3 C4 C5 C4 0.000(8) . 19_666
C3 C4 C5 C6 180.000(8) . .
C4 C5 C6 C7 147.6(3) . 19_666
C4 C5 C6 C7 147.6(3) 19_666 .
C4 C5 C6 C7 -32.4(3) . .
C4 C5 C6 C7 -32.4(3) 19_666 19_666
C5 C6 C7 C8 180.000(8) . .
C6 C7 C8 C9 0.000(16) . .
C7 C6 C7 C8 0.000(9) 19_666 .
C7 C8 C9 C8 0.000(8) . 19_666
C7 C8 C9 C10 180.000(8) . .
C8 C9 C10 C10 92.4(2) 19_666 127_656
C8 C9 C10 C10 -87.6(2) . 127_656
C8 C9 C10 C10 -87.6(2) 19_666 130_565
C8 C9 C10 C10 92.4(2) . 130_565
